data_7216448
loop_
_publ_author_name
'Lesniewska, B.'
'Perret, F.'
'Suwinska, K.'
'Coleman, A. W.'

_publ_section_title
;
 Structural characterization of inclusion complexes of
 para-sulphonato-calix[8]arene with 1,2-bis(4-pyridyl)-ethane and
 1,3-bis(4-pyridyl)-propane. New &#x2018;double cone&#x2019; and
 &#x2018;up--flat--down&#x2019; conformations of
 para-sulphonato-calix[8]arene
;
_journal_issue 21
_journal_name_full CrystEngComm
_journal_page_first 4399
_journal_paper_doi 10.1039/c3ce42303d
_journal_volume 16
_journal_year 2014
_chemical_formula_moiety '(c56 H40 O32 S8 8-) 2.5(C12 N2 H14 2+) (C2 O1 H6) (C1 O1 H4) 5,6(O1 H2) 3(o1 H3 +)'
_chemical_formula_sum 'C89 H105.2 N5 O42.6 S8'
_chemical_formula_weight 2182.90
_chemical_name_systematic
;
 ?
;
_space_group_IT_number 70
_symmetry_cell_setting orthorhombic
_symmetry_space_group_name_Hall '-F 2uv 2vw'
_symmetry_space_group_name_H-M 'F d d d :2'
_atom_sites_solution_hydrogens geom
_atom_sites_solution_primary direct
_atom_sites_solution_secondary difmap
_audit_creation_method SHELXL-97
_cell_angle_alpha 90.00
_cell_angle_beta 90.00
_cell_angle_gamma 90.00
_cell_formula_units_Z 16
_cell_length_a 26.6699(5)
_cell_length_b 37.3628(9)
_cell_length_c 54.356(1)
_cell_measurement_reflns_used 7379
_cell_measurement_temperature 100(2)
_cell_measurement_theta_max 18.85
_cell_measurement_theta_min 2.75
_cell_volume 54163.7(19)
_computing_structure_refinement 'SHELXL-97 (Sheldrick, 2008)'
_diffrn_ambient_temperature 100(2)
_diffrn_detector_area_resol_mean 8.3
_diffrn_measured_fraction_theta_full 0.991
_diffrn_measured_fraction_theta_max 0.991
_diffrn_measurement_device_type KappaApexII
_diffrn_measurement_method '\f and \w scans'
_diffrn_radiation_monochromator graphite
_diffrn_radiation_source 'fine-focus sealed tube'
_diffrn_radiation_type MoK\a
_diffrn_radiation_wavelength 0.71073
_diffrn_reflns_av_R_equivalents 0.109
_diffrn_reflns_av_sigmaI/netI 0.0529
_diffrn_reflns_limit_h_max 26
_diffrn_reflns_limit_h_min 0
_diffrn_reflns_limit_k_max 37
_diffrn_reflns_limit_k_min 0
_diffrn_reflns_limit_l_max 54
_diffrn_reflns_limit_l_min 0
_diffrn_reflns_number 58546
_diffrn_reflns_theta_full 20.87
_diffrn_reflns_theta_max 20.82
_diffrn_reflns_theta_min 2.75
_exptl_absorpt_coefficient_mu 0.201
_exptl_absorpt_correction_type none
_exptl_crystal_colour colourless
_exptl_crystal_density_diffrn 1.070
_exptl_crystal_density_method 'not measured'
_exptl_crystal_description block
_exptl_crystal_F_000 17804.8
_exptl_crystal_size_max 0.50
_exptl_crystal_size_mid 0.45
_exptl_crystal_size_min 0.43
_refine_diff_density_max 0.935
_refine_diff_density_min -0.506
_refine_diff_density_rms 0.138
_refine_ls_extinction_coef none
_refine_ls_extinction_method none
_refine_ls_goodness_of_fit_ref 1.612
_refine_ls_hydrogen_treatment constr
_refine_ls_matrix_type full
_refine_ls_number_parameters 958
_refine_ls_number_reflns 7063
_refine_ls_number_restraints 707
_refine_ls_restrained_S_all 1.558
_refine_ls_R_factor_all 0.1805
_refine_ls_R_factor_gt 0.1429
_refine_ls_shift/su_max 0.000
_refine_ls_shift/su_mean 0.000
_refine_ls_structure_factor_coef Fsqd
_refine_ls_weighting_details 'calc w=1/[\s^2^(Fo^2^)+(0.2000P)^2^+0.0000P] where P=(Fo^2^+2Fc^2^)/3'
_refine_ls_weighting_scheme calc
_refine_ls_wR_factor_gt 0.3737
_refine_ls_wR_factor_ref 0.3943
_reflns_number_gt 5082
_reflns_number_total 7101
_reflns_threshold_expression >2\s(I)
_cod_data_source_file c3ce42303d2.cif
_cod_data_source_block shelxl
_cod_original_cell_volume 54164(2)
_cod_original_sg_symbol_H-M 'F d d d'
_cod_original_formula_sum 'C89 H105.20 N5 O42.60 S8'
_cod_database_code 7216448

loop_
_symmetry_equiv_pos_as_xyz
'x, y, z'
'-x+1/4, -y+1/4, z'
'x, -y+1/4, -z+1/4'
'-x+1/4, y, -z+1/4'
'x, y+1/2, z+1/2'
'-x+1/4, -y+3/4, z+1/2'
'x, -y+3/4, -z+3/4'
'-x+1/4, y+1/2, -z+3/4'
'x+1/2, y, z+1/2'
'-x+3/4, -y+1/4, z+1/2'
'x+1/2, -y+1/4, -z+3/4'
'-x+3/4, y, -z+3/4'
'x+1/2, y+1/2, z'
'-x+3/4, -y+3/4, z'
'x+1/2, -y+3/4, -z+1/4'
'-x+3/4, y+1/2, -z+1/4'
'-x, -y, -z'
'x-1/4, y-1/4, -z'
'-x, y-1/4, z-1/4'
'x-1/4, -y, z-1/4'
'-x, -y+1/2, -z+1/2'
'x-1/4, y+1/4, -z+1/2'
'-x, y+1/4, z+1/4'
'x-1/4, -y+1/2, z+1/4'
'-x+1/2, -y, -z+1/2'
'x+1/4, y-1/4, -z+1/2'
'-x+1/2, y-1/4, z+1/4'
'x+1/4, -y, z+1/4'
'-x+1/2, -y+1/2, -z'
'x+1/4, y+1/4, -z'
'-x+1/2, y+1/4, z-1/4'
'x+1/4, -y+1/2, z-1/4'

loop_
_atom_site_label
_atom_site_type_symbol
_atom_site_fract_x
_atom_site_fract_y
_atom_site_fract_z
_atom_site_U_iso_or_equiv
_atom_site_adp_type
_atom_site_occupancy
_atom_site_symmetry_multiplicity
_atom_site_calc_flag
_atom_site_refinement_flags
_atom_site_disorder_assembly
_atom_site_disorder_group
C1 C 0.7467(3) 0.4252(2) 0.41501(15) 0.037(2) Uani 1 1 d . A .
C2 C 0.7062(3) 0.4403(2) 0.40238(14) 0.034(2) Uani 1 1 d . . .
C3 C 0.6924(3) 0.4751(2) 0.40791(16) 0.046(2) Uani 1 1 d . A .
H3 H 0.6642 0.4857 0.4000 0.055 Uiso 1 1 calc R . .
C4 C 0.7202(4) 0.49479(16) 0.42516(17) 0.054(3) Uani 1 1 d D . .
C5 C 0.7616(3) 0.4805(2) 0.43674(17) 0.050(3) Uani 1 1 d . A .
H5 H 0.7805 0.4943 0.4481 0.060 Uiso 1 1 calc R . .
C6 C 0.7751(3) 0.4455(2) 0.43142(15) 0.039(2) Uani 1 1 d D . .
C7 C 0.8232(3) 0.4298(2) 0.44342(15) 0.044(2) Uani 1 1 d D A .
H7A H 0.8392 0.4132 0.4316 0.053 Uiso 1 1 calc RD . .
H7B H 0.8470 0.4497 0.4465 0.053 Uiso 1 1 calc R . .
C8 C 0.8120(3) 0.3732(2) 0.46813(16) 0.035(2) Uani 1 1 d . A .
C9 C 0.8144(3) 0.4102(2) 0.46720(14) 0.033(2) Uani 1 1 d . . .
C10 C 0.8117(3) 0.4286(3) 0.48866(18) 0.049(3) Uani 1 1 d . A .
H10 H 0.8121 0.4540 0.4882 0.059 Uiso 1 1 calc R . .
C11 C 0.8085(3) 0.4114(3) 0.51114(16) 0.051(3) Uani 1 1 d D . .
C12 C 0.8083(3) 0.3741(2) 0.51191(17) 0.046(2) Uani 1 1 d . A .
H12 H 0.8068 0.3622 0.5274 0.055 Uiso 1 1 calc R . .
C13 C 0.8102(3) 0.3544(2) 0.49088(16) 0.042(2) Uani 1 1 d . . .
C14 C 0.8106(3) 0.3141(2) 0.49207(15) 0.037(2) Uani 1 1 d . A .
H14A H 0.8243 0.3066 0.5082 0.045 Uiso 1 1 calc R . .
H14B H 0.8330 0.3048 0.4791 0.045 Uiso 1 1 calc R . .
C15 C 0.7424(3) 0.2845(2) 0.46670(17) 0.039(2) Uani 1 1 d . A .
C16 C 0.7583(3) 0.2978(2) 0.48879(16) 0.035(2) Uani 1 1 d . . .
C17 C 0.7251(4) 0.2982(2) 0.50801(17) 0.043(2) Uani 1 1 d . A .
H17 H 0.7347 0.3089 0.5232 0.052 Uiso 1 1 calc R . .
C18 C 0.6781(3) 0.2833(2) 0.50584(13) 0.041(2) Uani 1 1 d D . .
C19 C 0.6624(3) 0.2682(2) 0.48334(16) 0.042(2) Uani 1 1 d . A .
H19 H 0.6300 0.2580 0.4818 0.050 Uiso 1 1 calc R . .
C20 C 0.6953(3) 0.2686(2) 0.46351(15) 0.038(2) Uani 1 1 d . . .
C21 C 0.6802(3) 0.2496(2) 0.43952(15) 0.043(2) Uani 1 1 d . A .
H21A H 0.7110 0.2407 0.4314 0.052 Uiso 1 1 calc R . .
H21B H 0.6595 0.2285 0.4438 0.052 Uiso 1 1 calc R . .
C22 C 0.6762(4) 0.2932(2) 0.40375(15) 0.040(2) Uani 1 1 d . A .
C23 C 0.6520(4) 0.2717(2) 0.42148(15) 0.039(2) Uani 1 1 d . . .
C24 C 0.6000(4) 0.2712(2) 0.42062(15) 0.048(3) Uani 1 1 d . A .
H24 H 0.5821 0.2567 0.4320 0.058 Uiso 1 1 calc R . .
C25 C 0.5732(2) 0.2918(3) 0.40333(16) 0.051(3) Uani 1 1 d D . .
C26 C 0.6001(4) 0.3112(2) 0.38582(16) 0.049(3) Uani 1 1 d . A .
H26 H 0.5821 0.3246 0.3738 0.058 Uiso 1 1 calc R . .
C27 C 0.6508(4) 0.3118(2) 0.38519(14) 0.034(2) Uani 1 1 d . . .
C28 C 0.6799(3) 0.4179(2) 0.38325(15) 0.044(2) Uani 1 1 d . . .
H28A H 0.7054 0.4034 0.3745 0.053 Uiso 1 1 calc R . .
H28B H 0.6570 0.4011 0.3918 0.053 Uiso 1 1 calc R . .
O1 O 0.7568(2) 0.39000(14) 0.41033(10) 0.0397(15) Uani 1 1 d . . .
H1H H 0.7819 0.3836 0.4186 0.060 Uiso 1 1 calc R A .
S1A S 0.6991(7) 0.5385(2) 0.4327(3) 0.082(3) Uani 0.32(2) 1 d PDU A 1
O2A O 0.6744(15) 0.5509(8) 0.4106(5) 0.087(6) Uani 0.32(2) 1 d PDU A 1
O3A O 0.6738(15) 0.5353(9) 0.4560(5) 0.086(6) Uani 0.32(2) 1 d PDU A 1
O4A O 0.7461(10) 0.5583(9) 0.4365(7) 0.090(6) Uani 0.32(2) 1 d PDU A 1
O1WA O 0.8428(14) 0.5420(9) 0.4020(6) 0.110(11) Uiso 0.25 1 d P B 1
S1B S 0.7015(3) 0.53885(12) 0.43332(15) 0.0789(18) Uani 0.68(2) 1 d PDU A 2
O2B O 0.6535(5) 0.5462(4) 0.4220(4) 0.091(5) Uani 0.68(2) 1 d PDU A 2
O3B O 0.6997(7) 0.5398(4) 0.46035(17) 0.081(4) Uani 0.68(2) 1 d PDU A 2
O4B O 0.7409(6) 0.5619(4) 0.4246(4) 0.098(4) Uani 0.68(2) 1 d PDU A 2
O5 O 0.8125(2) 0.35489(14) 0.44574(10) 0.0388(15) Uani 1 1 d . . .
H5H H 0.8039 0.3335 0.4480 0.058 Uiso 1 1 calc R A .
S2A S 0.8034(7) 0.4378(5) 0.5382(3) 0.065(3) Uani 0.46(5) 1 d PDU A 1
O6A O 0.7911(16) 0.4733(6) 0.5301(7) 0.069(6) Uani 0.46(5) 1 d PDU A 1
O7A O 0.8477(12) 0.4305(12) 0.5527(6) 0.066(5) Uani 0.46(5) 1 d PDU A 1
O8A O 0.7583(11) 0.4257(9) 0.5514(6) 0.075(6) Uani 0.46(5) 1 d PDU A 1
S2B S 0.8105(7) 0.4349(4) 0.5397(2) 0.064(3) Uani 0.54(5) 1 d PDU A 2
O6B O 0.8033(12) 0.4732(5) 0.5348(6) 0.063(5) Uani 0.54(5) 1 d PDU A 2
O7B O 0.8615(9) 0.4306(10) 0.5482(5) 0.067(5) Uani 0.54(5) 1 d PDU A 2
O8B O 0.7756(12) 0.4162(7) 0.5553(4) 0.070(5) Uani 0.54(5) 1 d PDU A 2
O9 O 0.7751(2) 0.28487(14) 0.44642(10) 0.0414(16) Uani 1 1 d . . .
H9H H 0.7967 0.2686 0.4481 0.062 Uiso 1 1 calc R A .
S3 S 0.63671(10) 0.28374(6) 0.53147(4) 0.0494(8) Uani 1 1 d D A .
O10 O 0.6659(2) 0.26912(18) 0.55210(10) 0.071(2) Uani 1 1 d D . .
O11 O 0.6255(3) 0.32077(14) 0.53617(11) 0.065(2) Uani 1 1 d D . .
O12 O 0.5936(2) 0.26210(18) 0.52520(12) 0.071(2) Uani 1 1 d D . .
O13 O 0.7270(2) 0.29530(15) 0.40310(9) 0.0427(16) Uani 1 1 d . . .
H13 H 0.7384 0.2936 0.4175 0.064 Uiso 1 1 calc R A .
S4A S 0.50662(11) 0.2934(3) 0.4034(2) 0.078(3) Uani 0.486(8) 1 d PDU A 1
O14A O 0.4926(6) 0.2608(4) 0.3900(3) 0.093(4) Uani 0.486(8) 1 d PDU A 1
O15A O 0.4896(5) 0.2945(5) 0.4287(2) 0.082(4) Uani 0.486(8) 1 d PDU A 1
O16A O 0.4915(6) 0.3269(4) 0.3927(3) 0.086(4) Uani 0.486(8) 1 d PDU A 1
O2WA O 0.5078(5) 0.3510(4) 0.3434(2) 0.070(4) Uani 0.50 1 d P C 1
O3WA O 0.4515(8) 0.1993(6) 0.4172(4) 0.108(7) Uiso 0.40 1 d P D 1
S4B S 0.50661(11) 0.2933(3) 0.4036(2) 0.078(2) Uani 0.514(8) 1 d PDU A 2
O14B O 0.4938(5) 0.3266(3) 0.4166(3) 0.087(4) Uani 0.514(8) 1 d PDU A 2
O15B O 0.4909(5) 0.2969(5) 0.3783(2) 0.089(4) Uani 0.514(8) 1 d PDU A 2
O16B O 0.4897(5) 0.2626(4) 0.4173(3) 0.077(4) Uani 0.514(8) 1 d PDU A 2
O2WB O 0.4109(13) 0.2534(9) 0.3601(6) 0.098(10) Uiso 0.25 1 d P E 2
O3WB O 0.4307(16) 0.3468(11) 0.4525(7) 0.130(13) Uiso 0.25 1 d P F 2
N1A N 0.6765(5) 0.4525(3) 0.5106(2) 0.062(2) Uani 0.60(2) 1 d PGU G 1
H13A H 0.6799 0.4700 0.5213 0.074 Uiso 0.60(2) 1 calc PR G 1
C1A C 0.6779(5) 0.4597(3) 0.4855(3) 0.062(2) Uani 0.60(2) 1 d PGU G 1
H1A H 0.6826 0.4835 0.4798 0.074 Uiso 0.60(2) 1 calc PR G 1
C2A C 0.6725(6) 0.4319(4) 0.46860(19) 0.061(2) Uani 0.60(2) 1 d PGU G 1
H2A H 0.6735 0.4369 0.4514 0.074 Uiso 0.60(2) 1 calc PR G 1
C3A C 0.6656(6) 0.3970(4) 0.4768(2) 0.061(2) Uani 0.60(2) 1 d PGU G 1
C4A C 0.6642(6) 0.3898(3) 0.5019(2) 0.061(2) Uani 0.60(2) 1 d PGU G 1
H4A H 0.6595 0.3660 0.5076 0.074 Uiso 0.60(2) 1 calc PR G 1
C5A C 0.6696(6) 0.4176(3) 0.51882(19) 0.062(2) Uani 0.60(2) 1 d PGU G 1
H5A H 0.6687 0.4126 0.5360 0.074 Uiso 0.60(2) 1 calc PR G 1
N2A N 0.5073(4) 0.3256(3) 0.5084(3) 0.063(3) Uani 0.60(2) 1 d PGU G 1
H2A1 H 0.4892 0.3169 0.5206 0.076 Uiso 0.60(2) 1 calc PR G 1
C6A C 0.5282(5) 0.3026(3) 0.4911(3) 0.063(2) Uani 0.60(2) 1 d PGU G 1
H6A H 0.5228 0.2775 0.4923 0.075 Uiso 0.60(2) 1 calc PR G 1
C7A C 0.5568(5) 0.3163(3) 0.4719(2) 0.063(2) Uani 0.60(2) 1 d PGU G 1
H7A1 H 0.5711 0.3006 0.4600 0.075 Uiso 0.60(2) 1 calc PR G 1
C8A C 0.5647(5) 0.3530(3) 0.4700(2) 0.062(2) Uani 0.60(2) 1 d PGU G 1
C9A C 0.5438(5) 0.3760(3) 0.4873(2) 0.063(2) Uani 0.60(2) 1 d PGU G 1
H9A H 0.5492 0.4011 0.4861 0.075 Uiso 0.60(2) 1 calc PR G 1
C10A C 0.5151(5) 0.3623(3) 0.5065(3) 0.063(3) Uani 0.60(2) 1 d PGU G 1
H10A H 0.5009 0.3780 0.5184 0.076 Uiso 0.60(2) 1 calc PR G 1
C11A C 0.6548(8) 0.3687(5) 0.4583(4) 0.062(2) Uani 0.60(2) 1 d PU G 1
H11A H 0.6632 0.3452 0.4657 0.074 Uiso 0.60(2) 1 calc PR G 1
H11B H 0.6773 0.3723 0.4440 0.074 Uiso 0.60(2) 1 calc PR G 1
C12A C 0.5977(9) 0.3672(7) 0.4485(4) 0.062(2) Uani 0.60(2) 1 d PU G 1
H12A H 0.5864 0.3914 0.4435 0.074 Uiso 0.60(2) 1 calc PR G 1
H12B H 0.5952 0.3510 0.4341 0.074 Uiso 0.60(2) 1 calc PR G 1
N1B N 0.6844(10) 0.4450(7) 0.5087(6) 0.113(4) Uani 0.40(2) 1 d PGU G 2
H13B H 0.6928 0.4607 0.5201 0.136 Uiso 0.40(2) 1 calc PR G 2
C1B C 0.6714(11) 0.4565(7) 0.4853(7) 0.113(4) Uani 0.40(2) 1 d PGU G 2
H1B H 0.6716 0.4814 0.4815 0.136 Uiso 0.40(2) 1 calc PR G 2
C2B C 0.6581(12) 0.4318(10) 0.4673(5) 0.113(4) Uani 0.40(2) 1 d PGU G 2
H2B H 0.6493 0.4397 0.4512 0.136 Uiso 0.40(2) 1 calc PR G 2
C3B C 0.6578(11) 0.3954(9) 0.4728(6) 0.113(4) Uani 0.40(2) 1 d PGU G 2
C4B C 0.6708(11) 0.3838(6) 0.4963(6) 0.113(4) Uani 0.40(2) 1 d PGU G 2
H4B H 0.6705 0.3590 0.5001 0.136 Uiso 0.40(2) 1 calc PR G 2
C5B C 0.6841(11) 0.4086(8) 0.5143(5) 0.113(4) Uani 0.40(2) 1 d PGU G 2
H5B H 0.6929 0.4007 0.5303 0.136 Uiso 0.40(2) 1 calc PR G 2
N2B N 0.5202(11) 0.3321(6) 0.5209(6) 0.114(4) Uani 0.40(2) 1 d PGU G 2
H2B1 H 0.5090 0.3240 0.5351 0.137 Uiso 0.40(2) 1 calc PR G 2
C6B C 0.5265(10) 0.3088(5) 0.5012(7) 0.114(4) Uani 0.40(2) 1 d PGU G 2
H6B H 0.5186 0.2842 0.5030 0.137 Uiso 0.40(2) 1 calc PR G 2
C7B C 0.5442(12) 0.3217(7) 0.4788(6) 0.114(4) Uani 0.40(2) 1 d PGU G 2
H7B1 H 0.5484 0.3058 0.4653 0.136 Uiso 0.40(2) 1 calc PR G 2
C8B C 0.5556(11) 0.3578(7) 0.4761(5) 0.114(4) Uani 0.40(2) 1 d PGU G 2
C9B C 0.5494(11) 0.3811(5) 0.4959(6) 0.114(4) Uani 0.40(2) 1 d PGU G 2
H9B H 0.5572 0.4058 0.4941 0.137 Uiso 0.40(2) 1 calc PR G 2
C10B C 0.5317(12) 0.3682(6) 0.5183(6) 0.114(4) Uani 0.40(2) 1 d PGU G 2
H10B H 0.5274 0.3841 0.5318 0.137 Uiso 0.40(2) 1 calc PR G 2
C11B C 0.6332(18) 0.3684(11) 0.4527(10) 0.113(4) Uani 0.40(2) 1 d PU G 2
H11C H 0.6435 0.3759 0.4360 0.136 Uiso 0.40(2) 1 calc PR G 2
H11D H 0.6462 0.3439 0.4555 0.136 Uiso 0.40(2) 1 calc PR G 2
C12B C 0.5885(19) 0.3679(14) 0.4538(10) 0.114(4) Uani 0.40(2) 1 d PU G 2
H12C H 0.5775 0.3518 0.4403 0.136 Uiso 0.40(2) 1 calc PR G 2
H12D H 0.5776 0.3923 0.4489 0.136 Uiso 0.40(2) 1 calc PR G 2
O4WB O 0.6851(5) 0.5083(4) 0.5378(2) 0.093(4) Uani 0.60 1 d P H 2
C1E C 0.8719(10) 0.4048(8) 0.3715(7) 0.148(7) Uani 0.50 1 d PDU I -1
C2E C 0.9193(11) 0.4224(6) 0.3823(5) 0.148(7) Uani 0.50 1 d PDU I -1
O1E O 0.9120(8) 0.4598(6) 0.3792(3) 0.148(7) Uani 0.50 1 d PDU I -1
N1C N 0.8016(13) 0.1619(9) 0.4105(6) 0.125(3) Uani 0.25 1 d PGU J -2
H1C H 0.8324 0.1560 0.4148 0.150 Uiso 0.25 1 calc PR J -2
C1C C 0.7609(17) 0.1447(7) 0.4214(5) 0.125(3) Uani 0.25 1 d PGU J -2
H1C1 H 0.7664 0.1266 0.4334 0.150 Uiso 0.25 1 calc PR J -2
C2C C 0.7123(14) 0.1539(9) 0.4146(6) 0.125(3) Uani 0.25 1 d PGU J -2
H2C H 0.6845 0.1422 0.4220 0.150 Uiso 0.25 1 calc PR J -2
C3C C 0.7044(14) 0.1803(10) 0.3970(7) 0.125(3) Uani 0.25 1 d PGDU J -2
C4C C 0.7451(18) 0.1976(8) 0.3861(6) 0.125(3) Uani 0.25 1 d PGU J -2
H4C H 0.7396 0.2156 0.3741 0.150 Uiso 0.25 1 calc PR J -2
C5C C 0.7937(15) 0.1883(8) 0.3929(6) 0.125(3) Uani 0.25 1 d PGU J -2
H5C H 0.8215 0.2001 0.3855 0.150 Uiso 0.25 1 calc PR J -2
N2C N 0.4744(12) 0.1653(8) 0.3580(5) 0.126(3) Uani 0.25 1 d PGU J -2
H2C1 H 0.4420 0.1665 0.3549 0.151 Uiso 0.25 1 calc PR J -2
C6C C 0.5014(15) 0.1350(7) 0.3511(5) 0.126(3) Uani 0.25 1 d PGU J -2
H6C H 0.4848 0.1157 0.3431 0.151 Uiso 0.25 1 calc PR J -2
C7C C 0.5525(15) 0.1331(7) 0.3558(6) 0.125(3) Uani 0.25 1 d PGU J -2
H7C H 0.5710 0.1124 0.3512 0.151 Uiso 0.25 1 calc PR J -2
C8C C 0.5768(12) 0.1614(9) 0.3675(6) 0.125(3) Uani 0.25 1 d PGDU J -2
C9C C 0.5498(15) 0.1917(7) 0.3743(6) 0.126(3) Uani 0.25 1 d PGU J -2
H9C H 0.5663 0.2110 0.3823 0.151 Uiso 0.25 1 calc PR J -2
C10C C 0.4986(15) 0.1936(6) 0.3696(5) 0.126(3) Uani 0.25 1 d PGU J -2
H10C H 0.4801 0.2143 0.3743 0.151 Uiso 0.25 1 calc PR J -2
C11C C 0.6508(15) 0.1879(11) 0.3881(9) 0.125(3) Uani 0.25 1 d PDU J -2
H11E H 0.6289 0.1933 0.4024 0.150 Uiso 0.25 1 calc PR J -2
H11F H 0.6506 0.2089 0.3770 0.150 Uiso 0.25 1 calc PR J -2
C12C C 0.6317(15) 0.1549(10) 0.3746(8) 0.125(3) Uani 0.25 1 d PDU J -2
H12E H 0.6343 0.1335 0.3854 0.150 Uiso 0.25 1 calc PR J -2
H12F H 0.6521 0.1506 0.3597 0.150 Uiso 0.25 1 calc PR J -2
O5WA O 0.7246(19) 0.1895(14) 0.3894(10) 0.151(16) Uiso 0.25 1 d P K 1
O6WA O 0.5573(14) 0.4658(11) 0.5137(8) 0.118(12) Uiso 0.25 1 d P L 1
O7WA O 0.6180(18) 0.3719(13) 0.5687(8) 0.119(16) Uiso 0.20 1 d P M 1
O8WA O 0.566(2) 0.1930(14) 0.3865(10) 0.18(2) Uiso 0.25 1 d P N 1
O5WB O 0.3750 0.3750 0.5199(12) 0.12(2) Uiso 0.20 2 d SP O 2
O6WB O 0.563(2) 0.4524(14) 0.5326(10) 0.129(17) Uiso 0.20 1 d P P 2
O7WB O 0.5548(19) 0.3578(13) 0.5554(9) 0.126(16) Uiso 0.20 1 d P Q 2
O8WB O 0.5885(17) 0.5169(11) 0.5603(8) 0.105(13) Uiso 0.20 1 d P R 2
O9W O 0.6403(14) 0.1365(9) 0.4204(6) 0.111(12) Uiso 0.25 1 d P S -1
O10W O 0.565(2) 0.4762(15) 0.4331(9) 0.096(16) Uiso 0.15 1 d P . .
O1M O 0.3750 0.3456(14) 0.3750 0.36(2) Uiso 1 2 d SD . .
C1M C 0.3750 0.3750 0.3923(11) 0.36(3) Uiso 1 2 d SD . .

loop_
_atom_site_aniso_label
_atom_site_aniso_U_11
_atom_site_aniso_U_22
_atom_site_aniso_U_33
_atom_site_aniso_U_23
_atom_site_aniso_U_13
_atom_site_aniso_U_12
C1 0.046(6) 0.028(5) 0.038(5) 0.002(4) 0.002(5) 0.002(5)
C2 0.054(6) 0.023(5) 0.026(5) 0.002(4) -0.007(5) -0.003(4)
C3 0.036(6) 0.045(6) 0.056(6) 0.012(5) -0.012(5) 0.007(5)
C4 0.070(7) 0.028(5) 0.063(6) -0.009(5) -0.021(6) 0.004(5)
C5 0.049(7) 0.039(6) 0.062(7) 0.001(5) -0.025(5) -0.003(5)
C6 0.047(6) 0.037(6) 0.032(5) 0.003(4) -0.012(4) -0.007(5)
C7 0.052(6) 0.031(5) 0.050(6) 0.000(4) -0.012(5) -0.008(4)
C8 0.030(5) 0.035(6) 0.041(6) 0.001(5) -0.008(4) -0.012(4)
C9 0.045(6) 0.028(5) 0.026(5) 0.000(4) -0.014(4) -0.007(4)
C10 0.036(6) 0.053(6) 0.058(7) -0.003(6) -0.007(5) -0.019(5)
C11 0.050(7) 0.067(7) 0.037(6) -0.006(5) -0.002(5) -0.024(5)
C12 0.064(7) 0.032(6) 0.043(6) -0.008(5) -0.013(5) -0.012(5)
C13 0.034(6) 0.053(6) 0.037(6) 0.006(5) -0.006(4) -0.013(4)
C14 0.046(6) 0.034(5) 0.033(5) 0.012(4) -0.005(4) -0.003(4)
C15 0.036(6) 0.037(5) 0.044(6) 0.003(4) 0.008(5) -0.013(5)
C16 0.042(6) 0.029(5) 0.035(6) 0.001(4) 0.009(5) 0.003(4)
C17 0.047(7) 0.037(6) 0.045(6) 0.008(4) -0.014(5) -0.008(5)
C18 0.054(7) 0.029(5) 0.039(6) 0.012(4) -0.001(5) 0.003(5)
C19 0.040(6) 0.040(5) 0.045(6) 0.008(5) -0.004(5) -0.005(4)
C20 0.053(7) 0.029(5) 0.030(5) 0.012(4) -0.008(5) -0.003(5)
C21 0.043(6) 0.035(5) 0.050(6) 0.008(5) -0.002(5) -0.012(4)
C22 0.036(6) 0.040(6) 0.044(6) -0.009(5) 0.011(5) -0.014(5)
C23 0.043(6) 0.040(5) 0.035(5) 0.003(4) 0.001(5) -0.004(5)
C24 0.056(7) 0.049(6) 0.039(6) 0.018(5) 0.001(5) -0.011(5)
C25 0.030(6) 0.083(7) 0.039(6) 0.008(6) -0.008(5) -0.005(5)
C26 0.060(8) 0.051(6) 0.035(6) 0.019(5) -0.009(5) -0.006(5)
C27 0.046(7) 0.031(5) 0.024(5) 0.012(4) -0.008(5) 0.000(5)
C28 0.055(6) 0.043(5) 0.034(5) 0.008(5) -0.004(5) -0.006(5)
O1 0.043(4) 0.034(4) 0.043(4) 0.001(3) -0.002(3) 0.007(3)
S1A 0.109(6) 0.044(5) 0.093(6) -0.018(5) -0.039(6) 0.016(5)
O2A 0.116(12) 0.045(9) 0.100(12) -0.004(10) -0.037(10) 0.019(10)
O3A 0.108(12) 0.062(10) 0.089(11) -0.033(10) -0.013(11) 0.017(11)
O4A 0.119(11) 0.052(10) 0.098(12) -0.013(11) -0.053(10) 0.005(10)
S1B 0.105(4) 0.041(3) 0.091(4) -0.015(3) -0.041(3) 0.016(3)
O2B 0.108(9) 0.058(7) 0.106(9) -0.029(7) -0.042(8) 0.029(7)
O3B 0.094(9) 0.065(7) 0.084(7) -0.041(6) -0.032(6) 0.025(7)
O4B 0.139(9) 0.042(6) 0.113(10) 0.009(8) -0.014(8) 0.004(7)
O5 0.049(4) 0.030(3) 0.037(4) 0.006(3) -0.003(3) 0.002(3)
S2A 0.081(6) 0.070(5) 0.045(4) -0.016(4) 0.010(4) -0.030(4)
O6A 0.091(13) 0.060(8) 0.055(11) -0.019(8) -0.001(10) -0.017(8)
O7A 0.074(11) 0.077(8) 0.046(10) -0.018(9) -0.012(9) -0.023(11)
O8A 0.082(11) 0.076(11) 0.068(9) -0.017(8) 0.015(9) -0.023(9)
S2B 0.081(5) 0.067(4) 0.043(4) -0.020(4) 0.010(4) -0.034(4)
O6B 0.074(11) 0.058(8) 0.056(10) -0.029(7) -0.006(8) -0.029(7)
O7B 0.074(10) 0.082(8) 0.043(9) -0.008(8) 0.009(8) -0.025(9)
O8B 0.087(11) 0.074(10) 0.050(8) -0.011(7) 0.028(8) -0.030(9)
O9 0.044(4) 0.039(4) 0.041(4) 0.001(3) -0.004(3) -0.003(3)
S3 0.0619(19) 0.0391(16) 0.0472(16) 0.0060(12) 0.0115(14) -0.0013(13)
O10 0.083(5) 0.086(5) 0.044(4) 0.026(4) 0.013(4) 0.036(4)
O11 0.084(5) 0.042(4) 0.069(5) 0.008(3) 0.027(4) 0.008(3)
O12 0.067(5) 0.075(5) 0.072(5) -0.016(4) 0.024(4) -0.030(4)
O13 0.049(5) 0.053(4) 0.026(3) 0.008(3) -0.002(3) -0.002(3)
S4A 0.049(4) 0.116(5) 0.069(5) 0.039(4) -0.006(4) -0.010(4)
O14A 0.064(8) 0.117(9) 0.098(8) 0.016(8) -0.019(7) -0.013(7)
O15A 0.055(7) 0.121(9) 0.069(8) 0.038(7) 0.008(7) 0.003(8)
O16A 0.058(7) 0.113(9) 0.086(8) 0.043(8) -0.006(7) 0.014(7)
O2WA 0.055(9) 0.093(10) 0.063(9) 0.042(8) -0.007(7) 0.001(8)
S4B 0.049(4) 0.116(5) 0.069(4) 0.039(4) -0.006(4) -0.010(4)
O14B 0.063(7) 0.109(8) 0.090(8) 0.012(8) 0.012(7) 0.015(7)
O15B 0.047(7) 0.141(9) 0.081(8) 0.034(7) -0.009(7) -0.011(7)
O16B 0.047(7) 0.101(8) 0.083(8) 0.044(7) -0.004(6) -0.013(7)
N1A 0.062(4) 0.054(4) 0.069(4) 0.000(3) 0.003(3) -0.006(3)
C1A 0.062(4) 0.054(4) 0.069(4) 0.000(3) 0.003(3) -0.006(3)
C2A 0.062(4) 0.054(4) 0.069(4) 0.000(3) 0.004(3) -0.006(3)
C3A 0.062(4) 0.054(3) 0.069(4) 0.000(3) 0.004(3) -0.006(3)
C4A 0.062(4) 0.054(4) 0.069(4) 0.000(3) 0.003(3) -0.006(3)
C5A 0.062(4) 0.054(4) 0.069(4) 0.000(3) 0.003(3) -0.006(3)
N2A 0.063(4) 0.056(4) 0.070(4) -0.001(3) 0.004(3) -0.007(3)
C6A 0.063(4) 0.055(4) 0.070(4) -0.001(3) 0.004(3) -0.007(3)
C7A 0.063(4) 0.055(4) 0.070(4) -0.001(3) 0.004(3) -0.007(3)
C8A 0.063(4) 0.055(3) 0.070(4) -0.001(3) 0.004(3) -0.007(3)
C9A 0.063(4) 0.055(4) 0.070(4) -0.001(3) 0.004(3) -0.007(3)
C10A 0.063(4) 0.056(4) 0.070(4) -0.001(3) 0.004(3) -0.007(3)
C11A 0.062(4) 0.054(3) 0.069(4) 0.000(3) 0.004(3) -0.007(3)
C12A 0.062(4) 0.054(3) 0.069(4) -0.001(3) 0.004(3) -0.007(3)
N1B 0.108(7) 0.083(6) 0.149(7) -0.006(6) 0.056(6) 0.012(6)
C1B 0.108(7) 0.083(6) 0.149(7) -0.006(6) 0.056(6) 0.012(6)
C2B 0.108(7) 0.083(6) 0.149(7) -0.006(6) 0.056(6) 0.012(6)
C3B 0.108(7) 0.083(6) 0.149(7) -0.006(6) 0.056(6) 0.012(6)
C4B 0.108(7) 0.083(6) 0.149(7) -0.006(6) 0.056(6) 0.012(6)
C5B 0.108(7) 0.083(6) 0.149(7) -0.006(6) 0.056(6) 0.012(6)
N2B 0.109(7) 0.084(6) 0.149(7) -0.006(6) 0.054(6) 0.012(6)
C6B 0.109(7) 0.084(6) 0.149(7) -0.006(6) 0.055(6) 0.012(6)
C7B 0.109(7) 0.084(6) 0.149(7) -0.006(6) 0.055(6) 0.012(6)
C8B 0.109(7) 0.084(6) 0.149(7) -0.006(6) 0.055(6) 0.012(6)
C9B 0.109(7) 0.084(6) 0.149(7) -0.006(6) 0.055(6) 0.012(6)
C10B 0.109(7) 0.084(6) 0.149(7) -0.006(6) 0.054(6) 0.012(6)
C11B 0.108(7) 0.083(6) 0.149(7) -0.006(6) 0.055(6) 0.012(6)
C12B 0.109(7) 0.083(6) 0.149(7) -0.006(6) 0.055(6) 0.012(6)
O4WB 0.096(10) 0.098(10) 0.086(9) -0.034(7) -0.041(8) -0.013(8)
C1E 0.148(14) 0.242(17) 0.053(9) 0.011(12) 0.013(9) 0.110(15)
C2E 0.148(14) 0.242(17) 0.053(9) 0.011(12) 0.013(9) 0.110(15)
O1E 0.149(14) 0.242(17) 0.054(8) 0.010(12) 0.012(9) 0.109(14)
N1C 0.253(6) 0.070(6) 0.052(6) -0.022(5) -0.029(6) -0.019(6)
C1C 0.253(6) 0.069(6) 0.052(6) -0.022(5) -0.029(6) -0.019(6)
C2C 0.253(6) 0.069(6) 0.052(6) -0.022(5) -0.029(6) -0.019(6)
C3C 0.253(6) 0.069(6) 0.052(6) -0.022(5) -0.029(6) -0.019(6)
C4C 0.253(6) 0.070(6) 0.052(6) -0.022(5) -0.029(6) -0.019(6)
C5C 0.253(6) 0.070(6) 0.052(6) -0.022(5) -0.029(6) -0.019(6)
N2C 0.253(6) 0.070(6) 0.054(6) -0.022(5) -0.029(6) -0.019(6)
C6C 0.253(6) 0.070(6) 0.054(6) -0.022(5) -0.029(6) -0.019(6)
C7C 0.253(6) 0.070(6) 0.054(6) -0.022(5) -0.029(6) -0.019(6)
C8C 0.253(6) 0.070(6) 0.054(6) -0.022(5) -0.029(6) -0.019(6)
C9C 0.253(6) 0.070(6) 0.054(6) -0.022(5) -0.029(6) -0.019(6)
C10C 0.253(6) 0.070(6) 0.054(6) -0.022(5) -0.029(6) -0.019(6)
C11C 0.253(6) 0.070(6) 0.053(6) -0.022(5) -0.029(6) -0.019(6)
C12C 0.253(6) 0.070(6) 0.053(6) -0.022(5) -0.029(6) -0.019(6)

loop_
_atom_type_symbol
_atom_type_description
_atom_type_scat_dispersion_real
_atom_type_scat_dispersion_imag
_atom_type_scat_source
C C 0.0033 0.0016 'International Tables Vol C Tables 4.2.6.8 and 6.1.1.4'
H H 0.0000 0.0000 'International Tables Vol C Tables 4.2.6.8 and 6.1.1.4'
O O 0.0106 0.0060 'International Tables Vol C Tables 4.2.6.8 and 6.1.1.4'
S S 0.1246 0.1234 'International Tables Vol C Tables 4.2.6.8 and 6.1.1.4'
N N 0.0061 0.0033 'International Tables Vol C Tables 4.2.6.8 and 6.1.1.4'

loop_
_geom_angle_atom_site_label_1
_geom_angle_atom_site_label_2
_geom_angle_atom_site_label_3
_geom_angle
_geom_angle_site_symmetry_1
_geom_angle_site_symmetry_3
O1 C1 C6 122.3(8) . .
O1 C1 C2 116.6(7) . .
C6 C1 C2 121.1(8) . .
C3 C2 C1 118.5(7) . .
C3 C2 C28 123.2(8) . .
C1 C2 C28 118.3(7) . .
C2 C3 C4 119.8(7) . .
C2 C3 H3 120.1 . .
C4 C3 H3 120.1 . .
C5 C4 C3 121.7(7) . .
C5 C4 S1B 118.0(7) . .
C3 C4 S1B 120.3(7) . .
C5 C4 S1A 120.3(9) . .
C3 C4 S1A 117.9(9) . .
S1B C4 S1A 2.4(8) . .
C4 C5 C6 118.6(8) . .
C4 C5 H5 120.7 . .
C6 C5 H5 120.7 . .
C5 C6 C1 120.2(8) . .
C5 C6 C7 118.9(7) . .
C1 C6 C7 120.9(8) . .
C9 C7 C6 114.6(7) . .
C9 C7 H7A 108.6 . .
C6 C7 H7A 108.6 . .
C9 C7 H7B 108.6 . .
C6 C7 H7B 108.6 . .
H7A C7 H7B 107.6 . .
C9 C8 O5 117.2(7) . .
C9 C8 C13 121.8(8) . .
O5 C8 C13 121.0(7) . .
C10 C9 C8 118.2(8) . .
C10 C9 C7 120.0(8) . .
C8 C9 C7 121.7(7) . .
C9 C10 C11 121.9(9) . .
C9 C10 H10 119.1 . .
C11 C10 H10 119.1 . .
C10 C11 C12 119.4(8) . .
C10 C11 S2A 118.6(10) . .
C12 C11 S2A 122.0(10) . .
C10 C11 S2B 122.6(9) . .
C12 C11 S2B 117.7(9) . .
S2A C11 S2B 7.5(11) . .
C13 C12 C11 121.0(8) . .
C13 C12 H12 119.5 . .
C11 C12 H12 119.5 . .
C12 C13 C8 117.6(8) . .
C12 C13 C14 120.3(8) . .
C8 C13 C14 122.1(8) . .
C13 C14 C16 112.7(7) . .
C13 C14 H14A 109.0 . .
C16 C14 H14A 109.0 . .
C13 C14 H14B 109.0 . .
C16 C14 H14B 109.0 . .
H14A C14 H14B 107.8 . .
C16 C15 C20 122.8(8) . .
C16 C15 O9 119.5(8) . .
C20 C15 O9 117.6(8) . .
C15 C16 C17 118.1(8) . .
C15 C16 C14 122.0(8) . .
C17 C16 C14 119.7(8) . .
C16 C17 C18 121.4(8) . .
C16 C17 H17 119.3 . .
C18 C17 H17 119.3 . .
C17 C18 C19 120.3(7) . .
C17 C18 S3 119.7(7) . .
C19 C18 S3 120.0(7) . .
C20 C19 C18 118.9(8) . .
C20 C19 H19 120.6 . .
C18 C19 H19 120.6 . .
C19 C20 C15 118.3(8) . .
C19 C20 C21 119.3(8) . .
C15 C20 C21 122.4(8) . .
C23 C21 C20 115.9(7) . .
C23 C21 H21A 108.3 . .
C20 C21 H21A 108.3 . .
C23 C21 H21B 108.3 . .
C20 C21 H21B 108.3 . .
H21A C21 H21B 107.4 . .
O13 C22 C27 115.8(7) . .
O13 C22 C23 120.6(8) . .
C27 C22 C23 123.5(9) . .
C24 C23 C22 116.2(8) . .
C24 C23 C21 121.4(8) . .
C22 C23 C21 122.3(8) . .
C23 C24 C25 121.6(8) . .
C23 C24 H24 119.2 . .
C25 C24 H24 119.2 . .
C26 C25 C24 118.4(7) . .
C26 C25 S4A 119.9(8) . .
C24 C25 S4A 121.7(8) . .
C26 C25 S4B 120.3(8) . .
C24 C25 S4B 121.3(7) . .
S4A C25 S4B 0.4(8) . .
C27 C26 C25 122.7(8) . .
C27 C26 H26 118.6 . .
C25 C26 H26 118.6 . .
C26 C27 C22 117.3(8) . .
C26 C27 C28 123.5(8) . 7
C22 C27 C28 119.2(8) . 7
C27 C28 C2 115.3(7) 7 .
C27 C28 H28A 108.5 7 .
C2 C28 H28A 108.5 . .
C27 C28 H28B 108.5 7 .
C2 C28 H28B 108.5 . .
H28A C28 H28B 107.5 . .
C1 O1 H1H 109.5 . .
O3A S1A O2A 123(2) . .
O3A S1A O4A 109(2) . .
O2A S1A O4A 110(2) . .
O3A S1A C4 105.8(15) . .
O2A S1A C4 104.3(15) . .
O4A S1A C4 103.0(17) . .
O4B S1B O2B 113.2(10) . .
O4B S1B O3B 109.6(10) . .
O2B S1B O3B 113.1(9) . .
O4B S1B C4 105.5(9) . .
O2B S1B C4 108.6(7) . .
O3B S1B C4 106.3(7) . .
C8 O5 H5H 109.5 . .
O6A S2A O7A 122(3) . .
O6A S2A O8A 104(2) . .
O7A S2A O8A 110.3(18) . .
O6A S2A C11 106.0(18) . .
O7A S2A C11 106.6(17) . .
O8A S2A C11 107.1(15) . .
O8B S2B O7B 111.6(15) . .
O8B S2B O6B 119.8(18) . .
O7B S2B O6B 107(2) . .
O8B S2B C11 104.7(12) . .
O7B S2B C11 104.6(15) . .
O6B S2B C11 108.4(14) . .
C15 O9 H9H 109.5 . .
O11 S3 O12 114.5(4) . .
O11 S3 O10 109.4(4) . .
O12 S3 O10 113.1(4) . .
O11 S3 C18 106.1(4) . .
O12 S3 C18 107.7(4) . .
O10 S3 C18 105.4(4) . .
C22 O13 H13 109.5 . .
O16A S4A O15A 105.9(12) . .
O16A S4A O14A 116.7(13) . .
O15A S4A O14A 114.4(12) . .
O16A S4A C25 108.1(8) . .
O15A S4A C25 108.5(8) . .
O14A S4A C25 103.0(8) . .
O16B S4B O15B 118.3(11) . .
O16B S4B O14B 110.7(12) . .
O15B S4B O14B 108.1(12) . .
O16B S4B C25 107.1(8) . .
O15B S4B C25 106.5(8) . .
O14B S4B C25 105.2(8) . .
C1A N1A C5A 120.0 . .
C1A N1A H13A 120.0 . .
C5A N1A H13A 120.0 . .
C2A C1A N1A 120.0 . .
C2A C1A H1A 120.0 . .
N1A C1A H1A 120.0 . .
C3A C2A C1A 120.0 . .
C3A C2A H2A 120.0 . .
C1A C2A H2A 120.0 . .
C2A C3A C4A 120.0 . .
C2A C3A C11A 118.4(12) . .
C4A C3A C11A 121.3(12) . .
C5A C4A C3A 120.0 . .
C5A C4A H4A 120.0 . .
C3A C4A H4A 120.0 . .
C4A C5A N1A 120.0 . .
C4A C5A H5A 120.0 . .
N1A C5A H5A 120.0 . .
C6A N2A C10A 120.0 . .
C6A N2A H2A1 120.0 . .
C10A N2A H2A1 120.0 . .
C7A C6A N2A 120.0 . .
C7A C6A H6A 120.0 . .
N2A C6A H6A 120.0 . .
C6A C7A C8A 120.0 . .
C6A C7A H7A1 120.0 . .
C8A C7A H7A1 120.0 . .
C9A C8A C7A 120.0 . .
C9A C8A C12A 121.6(12) . .
C7A C8A C12A 118.4(12) . .
C8A C9A C10A 120.0 . .
C8A C9A H9A 120.0 . .
C10A C9A H9A 120.0 . .
C9A C10A N2A 120.0 . .
C9A C10A H10A 120.0 . .
N2A C10A H10A 120.0 . .
C3A C11A C12A 115.6(16) . .
C3A C11A H11A 108.4 . .
C12A C11A H11A 108.4 . .
C3A C11A H11B 108.4 . .
C12A C11A H11B 108.4 . .
H11A C11A H11B 107.5 . .
C8A C12A C11A 107.3(17) . .
C8A C12A H12A 110.3 . .
C11A C12A H12A 110.3 . .
C8A C12A H12B 110.3 . .
C11A C12A H12B 110.3 . .
H12A C12A H12B 108.5 . .
C1B N1B C5B 120.0 . .
C1B N1B H13B 120.0 . .
C5B N1B H13B 120.0 . .
C2B C1B N1B 120.0 . .
C2B C1B H1B 120.0 . .
N1B C1B H1B 120.0 . .
C1B C2B C3B 120.0 . .
C1B C2B H2B 120.0 . .
C3B C2B H2B 120.0 . .
C4B C3B C2B 120.0 . .
C4B C3B C11B 122(3) . .
C2B C3B C11B 118(3) . .
C5B C4B C3B 120.0 . .
C5B C4B H4B 120.0 . .
C3B C4B H4B 120.0 . .
C4B C5B N1B 120.0 . .
C4B C5B H5B 120.0 . .
N1B C5B H5B 120.0 . .
C6B N2B C10B 120.0 . .
C6B N2B H2B1 120.0 . .
C10B N2B H2B1 120.0 . .
C7B C6B N2B 120.0 . .
C7B C6B H6B 120.0 . .
N2B C6B H6B 120.0 . .
C6B C7B C8B 120.0 . .
C6B C7B H7B1 120.0 . .
C8B C7B H7B1 120.0 . .
C9B C8B C7B 120.0 . .
C9B C8B C12B 122(3) . .
C7B C8B C12B 116(2) . .
C10B C9B C8B 120.0 . .
C10B C9B H9B 120.0 . .
C8B C9B H9B 120.0 . .
C9B C10B N2B 120.0 . .
C9B C10B H10B 120.0 . .
N2B C10B H10B 120.0 . .
C12B C11B C3B 112(4) . .
C12B C11B H11C 109.1 . .
C3B C11B H11C 109.1 . .
C12B C11B H11D 109.1 . .
C3B C11B H11D 109.1 . .
H11C C11B H11D 107.9 . .
C11B C12B C8B 127(6) . .
C11B C12B H12C 105.4 . .
C8B C12B H12C 105.4 . .
C11B C12B H12D 105.4 . .
C8B C12B H12D 105.4 . .
H12C C12B H12D 106.0 . .
O1E C2E C1E 105(2) . .
C1C N1C C5C 120.0 . .
C1C N1C H1C 120.0 . .
C5C N1C H1C 120.0 . .
C2C C1C N1C 120.0 . .
C2C C1C H1C1 120.0 . .
N1C C1C H1C1 120.0 . .
C1C C2C C3C 120.0 . .
C1C C2C H2C 120.0 . .
C3C C2C H2C 120.0 . .
C2C C3C C4C 120.0 . .
C2C C3C C11C 119(3) . .
C4C C3C C11C 121(3) . .
C5C C4C C3C 120.0 . .
C5C C4C H4C 120.0 . .
C3C C4C H4C 120.0 . .
C4C C5C N1C 120.0 . .
C4C C5C H5C 120.0 . .
N1C C5C H5C 120.0 . .
C6C N2C C10C 120.0 . .
C6C N2C H2C1 120.0 . .
C10C N2C H2C1 120.0 . .
N2C C6C C7C 120.0 . .
N2C C6C H6C 120.0 . .
C7C C6C H6C 120.0 . .
C6C C7C C8C 120.0 . .
C6C C7C H7C 120.0 . .
C8C C7C H7C 120.0 . .
C9C C8C C7C 120.0 . .
C9C C8C C12C 124(3) . .
C7C C8C C12C 116(3) . .
C10C C9C C8C 120.0 . .
C10C C9C H9C 120.0 . .
C8C C9C H9C 120.0 . .
C9C C10C N2C 120.0 . .
C9C C10C H10C 120.0 . .
N2C C10C H10C 120.0 . .
C12C C11C C3C 108(3) . .
C12C C11C H11E 110.1 . .
C3C C11C H11E 110.1 . .
C12C C11C H11F 110.1 . .
C3C C11C H11F 110.1 . .
H11E C11C H11F 108.4 . .
C11C C12C C8C 108(3) . .
C11C C12C H12E 110.1 . .
C8C C12C H12E 110.1 . .
C11C C12C H12F 110.1 . .
C8C C12C H12F 110.1 . .
H12E C12C H12F 108.4 . .
C1M O1M C1M 81(6) . 7
O1M C1M O1M 99(6) 14 .
O1M C1M C1M 50(3) 14 7
O1M C1M C1M 50(3) . 7

loop_
_geom_bond_atom_site_label_1
_geom_bond_atom_site_label_2
_geom_bond_distance
_geom_bond_site_symmetry_2
C1 O1 1.366(9) .
C1 C6 1.392(11) .
C1 C2 1.397(11) .
C2 C3 1.384(11) .
C2 C28 1.506(11) .
C3 C4 1.402(12) .
C3 H3 0.9500 .
C4 C5 1.378(12) .
C4 S1B 1.774(5) .
C4 S1A 1.774(5) .
C5 C6 1.387(11) .
C5 H5 0.9500 .
C6 C7 1.551(11) .
C7 C9 1.503(11) .
C7 H7A 0.9900 .
C7 H7B 0.9900 .
C8 C9 1.383(11) .
C8 O5 1.395(9) .
C8 C13 1.422(11) .
C9 C10 1.355(11) .
C10 C11 1.381(12) .
C10 H10 0.9500 .
C11 C12 1.394(12) .
C11 S2A 1.774(5) .
C11 S2B 1.784(17) .
C12 C13 1.359(11) .
C12 H12 0.9500 .
C13 C14 1.503(11) .
C14 C16 1.530(11) .
C14 H14A 0.9900 .
C14 H14B 0.9900 .
C15 C16 1.366(11) .
C15 C20 1.400(11) .
C15 O9 1.404(10) .
C16 C17 1.370(11) .
C17 C18 1.375(12) .
C17 H17 0.9500 .
C18 C19 1.408(11) .
C18 S3 1.774(5) .
C19 C20 1.388(11) .
C19 H19 0.9500 .
C20 C21 1.536(11) .
C21 C23 1.484(11) .
C21 H21A 0.9900 .
C21 H21B 0.9900 .
C22 O13 1.354(10) .
C22 C27 1.400(11) .
C22 C23 1.410(11) .
C23 C24 1.386(12) .
C24 C25 1.408(12) .
C24 H24 0.9500 .
C25 C26 1.394(11) .
C25 S4A 1.774(5) .
C25 S4B 1.774(5) .
C26 C27 1.351(12) .
C26 H26 0.9500 .
C27 C28 1.476(11) 7
C28 C27 1.476(11) 7
C28 H28A 0.9900 .
C28 H28B 0.9900 .
O1 H1H 0.8400 .
S1A O3A 1.437(5) .
S1A O2A 1.445(5) .
S1A O4A 1.469(5) .
S1B O4B 1.437(5) .
S1B O2B 1.445(5) .
S1B O3B 1.469(5) .
O5 H5H 0.8400 .
S2A O6A 1.437(5) .
S2A O7A 1.445(5) .
S2A O8A 1.469(5) .
S2B O8B 1.437(5) .
S2B O7B 1.445(5) .
S2B O6B 1.469(5) .
O9 H9H 0.8400 .
S3 O11 1.437(5) .
S3 O12 1.445(5) .
S3 O10 1.469(5) .
O13 H13 0.8400 .
S4A O16A 1.437(5) .
S4A O15A 1.445(5) .
S4A O14A 1.469(5) .
S4B O16B 1.437(5) .
S4B O15B 1.445(5) .
S4B O14B 1.469(5) .
N1A C1A 1.3900 .
N1A C5A 1.3900 .
N1A H13A 0.8800 .
C1A C2A 1.3900 .
C1A H1A 0.9500 .
C2A C3A 1.3900 .
C2A H2A 0.9500 .
C3A C4A 1.3900 .
C3A C11A 1.49(2) .
C4A C5A 1.3900 .
C4A H4A 0.9500 .
C5A H5A 0.9500 .
N2A C6A 1.3900 .
N2A C10A 1.3900 .
N2A H2A1 0.8800 .
C6A C7A 1.3900 .
C6A H6A 0.9500 .
C7A C8A 1.3900 .
C7A H7A1 0.9500 .
C8A C9A 1.3900 .
C8A C12A 1.56(2) .
C9A C10A 1.3900 .
C9A H9A 0.9500 .
C10A H10A 0.9500 .
C11A C12A 1.61(3) .
C11A H11A 0.9900 .
C11A H11B 0.9900 .
C12A H12A 0.9900 .
C12A H12B 0.9900 .
N1B C1B 1.3900 .
N1B C5B 1.3900 .
N1B H13B 0.8800 .
C1B C2B 1.3900 .
C1B H1B 0.9500 .
C2B C3B 1.3900 .
C2B H2B 0.9500 .
C3B C4B 1.3900 .
C3B C11B 1.62(5) .
C4B C5B 1.3900 .
C4B H4B 0.9500 .
C5B H5B 0.9500 .
N2B C6B 1.3900 .
N2B C10B 1.3900 .
N2B H2B1 0.8800 .
C6B C7B 1.3900 .
C6B H6B 0.9500 .
C7B C8B 1.3900 .
C7B H7B1 0.9500 .
C8B C9B 1.3900 .
C8B C12B 1.54(4) .
C9B C10B 1.3900 .
C9B H9B 0.9500 .
C10B H10B 0.9500 .
C11B C12B 1.19(6) .
C11B H11C 0.9900 .
C11B H11D 0.9900 .
C12B H12C 0.9900 .
C12B H12D 0.9900 .
C1E C2E 1.5401(11) .
C2E O1E 1.4199(11) .
N1C C1C 1.3900 .
N1C C5C 1.3900 .
N1C H1C 0.8800 .
C1C C2C 1.3900 .
C1C H1C1 0.9500 .
C2C C3C 1.3900 .
C2C H2C 0.9500 .
C3C C4C 1.3900 .
C3C C11C 1.53(2) .
C4C C5C 1.3900 .
C4C H4C 0.9500 .
C5C H5C 0.9500 .
N2C C6C 1.3900 .
N2C C10C 1.3900 .
N2C H2C1 0.8800 .
C6C C7C 1.3900 .
C6C H6C 0.9500 .
C7C C8C 1.3900 .
C7C H7C 0.9500 .
C8C C9C 1.3900 .
C8C C12C 1.53(2) .
C9C C10C 1.3900 .
C9C H9C 0.9500 .
C10C H10C 0.9500 .
C11C C12C 1.52(2) .
C11C H11E 0.9900 .
C11C H11F 0.9900 .
C12C H12E 0.9900 .
C12C H12F 0.9900 .
O1M C1M 1.443(18) .
O1M C1M 1.443(18) 7
C1M O1M 1.443(18) 14
C1M C1M 1.87(12) 7

loop_
_geom_hbond_atom_site_label_D
_geom_hbond_atom_site_label_H
_geom_hbond_atom_site_label_A
_geom_hbond_distance_DH
_geom_hbond_distance_HA
_geom_hbond_distance_DA
_geom_hbond_angle_DHA
_geom_hbond_site_symmetry_A
O1 H1H O5 0.84 2.00 2.760(7) 150.7 .
O5 H5H O9 0.84 1.97 2.797(7) 167.0 .
O9 H9H O10 0.84 1.73 2.557(8) 169.6 29_656
N1B H13B O4WB 0.88 2.03 2.84(3) 152.7 .
N2A H2A1 O4A 0.88 2.36 3.08(4) 138.4 18_556
N2A H2A1 O3A 0.88 2.46 3.31(4) 162.6 18_556
N2B H2B1 O3B 0.88 2.04 2.66(3) 125.6 18_556
N2B H2B1 O4B 0.88 2.28 3.15(3) 167.9 18_556

loop_
_geom_torsion_atom_site_label_1
_geom_torsion_atom_site_label_2
_geom_torsion_atom_site_label_3
_geom_torsion_atom_site_label_4
_geom_torsion
_geom_torsion_site_symmetry_1
_geom_torsion_site_symmetry_4
O1 C1 C2 C3 175.3(7) . .
C6 C1 C2 C3 -4.8(12) . .
O1 C1 C2 C28 -5.2(11) . .
C6 C1 C2 C28 174.6(8) . .
C1 C2 C3 C4 2.4(12) . .
C28 C2 C3 C4 -177.1(8) . .
C2 C3 C4 C5 0.7(14) . .
C2 C3 C4 S1B -177.5(8) . .
C2 C3 C4 S1A -177.0(10) . .
C3 C4 C5 C6 -1.4(14) . .
S1B C4 C5 C6 176.9(8) . .
S1A C4 C5 C6 176.3(10) . .
C4 C5 C6 C1 -1.1(13) . .
C4 C5 C6 C7 177.1(8) . .
O1 C1 C6 C5 -175.9(8) . .
C2 C1 C6 C5 4.2(13) . .
O1 C1 C6 C7 5.9(12) . .
C2 C1 C6 C7 -173.9(7) . .
C5 C6 C7 C9 92.8(9) . .
C1 C6 C7 C9 -89.0(10) . .
O5 C8 C9 C10 177.2(7) . .
C13 C8 C9 C10 -4.1(12) . .
O5 C8 C9 C7 -7.0(11) . .
C13 C8 C9 C7 171.7(8) . .
C6 C7 C9 C10 -84.2(10) . .
C6 C7 C9 C8 100.1(9) . .
C8 C9 C10 C11 2.1(13) . .
C7 C9 C10 C11 -173.7(8) . .
C9 C10 C11 C12 0.5(13) . .
C9 C10 C11 S2A -178.3(10) . .
C9 C10 C11 S2B 174.4(10) . .
C10 C11 C12 C13 -1.4(13) . .
S2A C11 C12 C13 177.4(10) . .
S2B C11 C12 C13 -175.5(10) . .
C11 C12 C13 C8 -0.5(13) . .
C11 C12 C13 C14 179.2(8) . .
C9 C8 C13 C12 3.2(12) . .
O5 C8 C13 C12 -178.1(7) . .
C9 C8 C13 C14 -176.5(8) . .
O5 C8 C13 C14 2.2(12) . .
C12 C13 C14 C16 96.1(9) . .
C8 C13 C14 C16 -84.2(10) . .
C20 C15 C16 C17 -5.5(12) . .
O9 C15 C16 C17 177.8(7) . .
C20 C15 C16 C14 178.2(7) . .
O9 C15 C16 C14 1.5(12) . .
C13 C14 C16 C15 98.8(9) . .
C13 C14 C16 C17 -77.5(9) . .
C15 C16 C17 C18 4.5(12) . .
C14 C16 C17 C18 -179.1(7) . .
C16 C17 C18 C19 -2.0(12) . .
C16 C17 C18 S3 178.8(6) . .
C17 C18 C19 C20 0.2(12) . .
S3 C18 C19 C20 179.4(6) . .
C18 C19 C20 C15 -1.0(11) . .
C18 C19 C20 C21 175.3(7) . .
C16 C15 C20 C19 3.8(12) . .
O9 C15 C20 C19 -179.5(7) . .
C16 C15 C20 C21 -172.5(8) . .
O9 C15 C20 C21 4.3(11) . .
C19 C20 C21 C23 88.8(9) . .
C15 C20 C21 C23 -95.0(10) . .
O13 C22 C23 C24 -179.9(7) . .
C27 C22 C23 C24 -3.5(12) . .
O13 C22 C23 C21 -2.1(12) . .
C27 C22 C23 C21 174.3(8) . .
C20 C21 C23 C24 -95.1(10) . .
C20 C21 C23 C22 87.3(10) . .
C22 C23 C24 C25 -1.4(13) . .
C21 C23 C24 C25 -179.2(8) . .
C23 C24 C25 C26 4.0(13) . .
C23 C24 C25 S4A -176.0(8) . .
C23 C24 C25 S4B -176.0(8) . .
C24 C25 C26 C27 -1.8(14) . .
S4A C25 C26 C27 178.2(8) . .
S4B C25 C26 C27 178.2(8) . .
C25 C26 C27 C22 -2.8(13) . .
C25 C26 C27 C28 179.8(8) . 7
O13 C22 C27 C26 -177.8(7) . .
C23 C22 C27 C26 5.6(12) . .
O13 C22 C27 C28 -0.3(11) . 7
C23 C22 C27 C28 -176.9(8) . 7
C3 C2 C28 C27 20.4(12) . 7
C1 C2 C28 C27 -159.0(8) . 7
C5 C4 S1A O3A -76(2) . .
C3 C4 S1A O3A 101(2) . .
S1B C4 S1A O3A -90(22) . .
C5 C4 S1A O2A 153(2) . .
C3 C4 S1A O2A -30(2) . .
S1B C4 S1A O2A 139(23) . .
C5 C4 S1A O4A 38(2) . .
C3 C4 S1A O4A -145(2) . .
S1B C4 S1A O4A 24(21) . .
C5 C4 S1B O4B 67.2(13) . .
C3 C4 S1B O4B -114.5(12) . .
S1A C4 S1B O4B -126(22) . .
C5 C4 S1B O2B -171.2(12) . .
C3 C4 S1B O2B 7.1(15) . .
S1A C4 S1B O2B -5(21) . .
C5 C4 S1B O3B -49.2(13) . .
C3 C4 S1B O3B 129.1(11) . .
S1A C4 S1B O3B 117(22) . .
C10 C11 S2A O6A 14.3(19) . .
C12 C11 S2A O6A -164.5(18) . .
S2B C11 S2A O6A 138(9) . .
C10 C11 S2A O7A -117(2) . .
C12 C11 S2A O7A 64(2) . .
S2B C11 S2A O7A 7(8) . .
C10 C11 S2A O8A 125.1(17) . .
C12 C11 S2A O8A -53.7(18) . .
S2B C11 S2A O8A -111(9) . .
C10 C11 S2B O8B 142.8(15) . .
C12 C11 S2B O8B -43.2(15) . .
S2A C11 S2B O8B 83(9) . .
C10 C11 S2B O7B -99.7(18) . .
C12 C11 S2B O7B 74.2(18) . .
S2A C11 S2B O7B -160(10) . .
C10 C11 S2B O6B 13.8(17) . .
C12 C11 S2B O6B -172.2(14) . .
S2A C11 S2B O6B -46(9) . .
C17 C18 S3 O11 65.1(8) . .
C19 C18 S3 O11 -114.1(7) . .
C17 C18 S3 O12 -171.9(7) . .
C19 C18 S3 O12 8.9(8) . .
C17 C18 S3 O10 -50.8(8) . .
C19 C18 S3 O10 130.0(7) . .
C26 C25 S4A O16A -26.4(15) . .
C24 C25 S4A O16A 153.6(12) . .
S4B C25 S4A O16A 148(100) . .
C26 C25 S4A O15A -140.7(12) . .
C24 C25 S4A O15A 39.2(14) . .
S4B C25 S4A O15A 34(100) . .
C26 C25 S4A O14A 97.7(12) . .
C24 C25 S4A O14A -82.3(12) . .
S4B C25 S4A O14A -88(100) . .
C26 C25 S4B O16B 160.9(11) . .
C24 C25 S4B O16B -19.2(14) . .
S4A C25 S4B O16B 155(100) . .
C26 C25 S4B O15B 33.3(14) . .
C24 C25 S4B O15B -146.8(12) . .
S4A C25 S4B O15B 28(100) . .
C26 C25 S4B O14B -81.3(12) . .
C24 C25 S4B O14B 98.6(11) . .
S4A C25 S4B O14B -87(100) . .
C5A N1A C1A C2A 0.0 . .
N1A C1A C2A C3A 0.0 . .
C1A C2A C3A C4A 0.0 . .
C1A C2A C3A C11A 173.9(14) . .
C2A C3A C4A C5A 0.0 . .
C11A C3A C4A C5A -173.7(15) . .
C3A C4A C5A N1A 0.0 . .
C1A N1A C5A C4A 0.0 . .
C10A N2A C6A C7A 0.0 . .
N2A C6A C7A C8A 0.0 . .
C6A C7A C8A C9A 0.0 . .
C6A C7A C8A C12A 179.0(16) . .
C7A C8A C9A C10A 0.0 . .
C12A C8A C9A C10A -179.0(16) . .
C8A C9A C10A N2A 0.0 . .
C6A N2A C10A C9A 0.0 . .
C2A C3A C11A C12A -78.8(17) . .
C4A C3A C11A C12A 95.0(16) . .
C9A C8A C12A C11A 88.3(17) . .
C7A C8A C12A C11A -90.7(16) . .
C3A C11A C12A C8A -71(2) . .
C5B N1B C1B C2B 0.0 . .
N1B C1B C2B C3B 0.0 . .
C1B C2B C3B C4B 0.0 . .
C1B C2B C3B C11B 170(3) . .
C2B C3B C4B C5B 0.0 . .
C11B C3B C4B C5B -170(3) . .
C3B C4B C5B N1B 0.0 . .
C1B N1B C5B C4B 0.0 . .
C10B N2B C6B C7B 0.0 . .
N2B C6B C7B C8B 0.0 . .
C6B C7B C8B C9B 0.0 . .
C6B C7B C8B C12B 163(3) . .
C7B C8B C9B C10B 0.0 . .
C12B C8B C9B C10B -162(3) . .
C8B C9B C10B N2B 0.0 . .
C6B N2B C10B C9B 0.0 . .
C4B C3B C11B C12B 90(4) . .
C2B C3B C11B C12B -80(4) . .
C3B C11B C12B C8B -59(6) . .
C9B C8B C12B C11B 75(5) . .
C7B C8B C12B C11B -88(6) . .
C5C N1C C1C C2C 0.0 . .
N1C C1C C2C C3C 0.0 . .
C1C C2C C3C C4C 0.0 . .
C1C C2C C3C C11C 175(3) . .
C2C C3C C4C C5C 0.0 . .
C11C C3C C4C C5C -175(3) . .
C3C C4C C5C N1C 0.0 . .
C1C N1C C5C C4C 0.0 . .
C10C N2C C6C C7C 0.0 . .
N2C C6C C7C C8C 0.0 . .
C6C C7C C8C C9C 0.0 . .
C6C C7C C8C C12C 173(3) . .
C7C C8C C9C C10C 0.0 . .
C12C C8C C9C C10C -173(4) . .
C8C C9C C10C N2C 0.0 . .
C6C N2C C10C C9C 0.0 . .
C2C C3C C11C C12C -65(4) . .
C4C C3C C11C C12C 109(4) . .
C3C C11C C12C C8C 176(4) . .
C9C C8C C12C C11C -4(5) . .
C7C C8C C12C C11C -177(3) . .
C1M O1M C1M O1M 0.000(13) 7 14
